data_9001663
loop_
_publ_author_name
'Hawthorne, F. C.'
'Oberti, R.'
'Cannillo, E.'
'Sardone, N.'
'Zanetti, A.'
'Grice, J. D.'
'Ashley, P. M.'

_publ_section_title
;
 A new anhydrous amphibole from the Hoskins mine, Grenfell, New South Wales,
 Australia: Description and crystal structure of ungarettiite,
 NaNa2(Mn2Mn3)Si8O22O2
 Sample U2
;
_journal_name_full 'American Mineralogist'
_journal_page_first 165
_journal_page_last 172
_journal_volume 80
_journal_year 1995
_chemical_compound_source 'Hoskins mine, Grenfell, New South Wales, Australia'
_chemical_formula_sum 'Ca0.03 K0.152 Mg0.29 Mn4.71 Na2.77 O24 Si8'
_chemical_name_mineral Ungarettiite
_space_group_IT_number 12
_symmetry_space_group_name_Hall '-C 2y'
_symmetry_space_group_name_H-M 'C 1 2/m 1'
_cell_angle_alpha 90
_cell_angle_beta 105.10
_cell_angle_gamma 90
_cell_formula_units_Z 2
_cell_length_a 9.893
_cell_length_b 18.041
_cell_length_c 5.295
_cell_volume 912.419
_database_code_amcsd 0001715
_exptl_crystal_density_diffrn 3.441
_cod_original_formula_sum 'O24 Si8 Mn4.71 Mg.29 Na2.77 Ca.03 K.152'
_cod_database_code 9001663

loop_
_space_group_symop_operation_xyz
x,y,z
1/2+x,1/2+y,z
x,-y,z
1/2+x,1/2-y,z
-x,y,-z
1/2-x,1/2+y,-z
-x,-y,-z
1/2-x,1/2-y,-z

loop_
_atom_site_label
_atom_site_fract_x
_atom_site_fract_y
_atom_site_fract_z
_atom_site_occupancy
_atom_site_U_iso_or_equiv
_atom_site_type_symbol
_atom_site_attached_hydrogens
O1 0.12000 0.08320 0.20850 1.00000 0.00798 O 0
O2 0.11710 0.15920 0.70790 1.00000 0.00798 O 0
O3 0.09140 0.00000 0.71860 1.00000 0.00912 O 0
O4 0.34900 0.24850 0.79060 1.00000 0.01191 O 0
O5 0.35040 0.12620 0.07120 1.00000 0.01077 O 0
O6 0.34880 0.11860 0.57550 1.00000 0.01051 O 0
O7 0.35020 0.00000 0.29410 1.00000 0.01178 O 0
Si1 0.28850 0.08410 0.28620 1.00000 0.00595 Si 0
Si2 0.28700 0.16800 0.78630 1.00000 0.00633 Si 0
Mn1 0.00000 0.08150 0.50000 1.00000 0.00595 Mn 0
Mn2 0.00000 0.18340 0.00000 0.89000 0.00735 Mn 0
Mg2 0.00000 0.18340 0.00000 0.11000 0.00735 Mg 0
Mn3 0.00000 0.00000 0.00000 0.93000 0.00507 Mn 0
Mg3 0.00000 0.00000 0.00000 0.07000 0.00507 Mg 0
Na4 0.00000 0.27290 0.50000 0.98500 0.01862 Na 0
Ca4 0.00000 0.27290 0.50000 0.01500 0.01862 Ca 0
Na2 0.03640 0.50000 0.07940 0.20000 0.03774 Na 0
KAm 0.03640 0.50000 0.07940 0.03800 0.03774 K 0
NaA2 0.00000 0.48960 0.00000 0.20000 0.03850 Na 0
KA2 0.00000 0.48960 0.00000 0.03800 0.03850 K 0

loop_
_cod_changelog_entry_id
_cod_changelog_entry_author
_cod_changelog_entry_date
_cod_changelog_entry_text
1
;cod-tools version 3.8.0
Id: cif_guess_AMCSD_atom_types 9581 2023-05-17 12:35:41Z saulius
;
2023-05-23T09:14:04+03:00
;Derived atom types and hydrogen counts
from atom names that follow the AMCSD naming convention
(Wat == water, O-H == hydroxyl).
;

loop_
_cod_related_entry_id
_cod_related_entry_database
_cod_related_entry_code
1 AMCSD 0001715
